data_7037670
loop_
_publ_author_name
'Hu, Yang-Yang'
'Zhang, Ting-Ting'
'Zhang, Xiao'
'Zhao, De-Chuan'
'Cui, Xiao-Bing'
'Huo, Qi-Sheng'
'Xu, Ji-Qing'

_publ_section_title
;
 New organic-inorganic hybrid compounds constructed from polyoxometalates
 and transition metal mixed-organic-ligand complexes.
;
_journal_issue 6
_journal_name_full 'Dalton transactions (Cambridge, England : 2003)'
_journal_page_first 2562
_journal_page_last 2573
_journal_paper_doi 10.1039/c5dt04413h
_journal_volume 45
_journal_year 2016
_chemical_formula_sum 'C36 H34 Cu3 Ge N7 O45.5 W12'
_chemical_formula_weight 3762.11
_space_group_crystal_system monoclinic
_space_group_IT_number 14
_space_group_name_Hall '-P 2ybc'
_space_group_name_H-M_alt 'P 1 21/c 1'
_symmetry_space_group_name_Hall '-P 2ybc'
_symmetry_space_group_name_H-M 'P 1 21/c 1'
_atom_sites_solution_hydrogens mixed
_audit_creation_method SHELXL-2014/7
_audit_update_record
;
2015-12-07 deposited with the CCDC.
2015-12-15 downloaded from the CCDC.
;
_cell_angle_alpha 90
_cell_angle_beta 109.576(2)
_cell_angle_gamma 90
_cell_formula_units_Z 4
_cell_length_a 23.410(3)
_cell_length_b 12.9698(16)
_cell_length_c 22.779(3)
_cell_measurement_reflns_used 2030
_cell_measurement_temperature 296(2)
_cell_measurement_theta_max 22.29
_cell_measurement_theta_min 2.37
_cell_volume 6516.5(14)
_computing_cell_refinement 'Bruker SMART'
_computing_data_collection 'Bruker SMART'
_computing_data_reduction 'Bruker SAINT'
_computing_molecular_graphics 'Diamond 3.2'
_computing_publication_material 'SHELXL-2014/7 (Sheldrick, 2014)'
_computing_structure_refinement 'SHELXL-2014/7 (Sheldrick, 2014)'
_computing_structure_solution 'SHELXL-2014/7 (Sheldrick, 2014)'
_diffrn_ambient_temperature 296(2)
_diffrn_measured_fraction_theta_full 0.997
_diffrn_measured_fraction_theta_max 0.997
_diffrn_measurement_device_type 'CCD area detector'
_diffrn_radiation_type MoK\a
_diffrn_radiation_wavelength 0.71073
_diffrn_reflns_av_R_equivalents 0.1032
_diffrn_reflns_av_unetI/netI 0.1212
_diffrn_reflns_laue_measured_fraction_full 0.997
_diffrn_reflns_laue_measured_fraction_max 0.997
_diffrn_reflns_limit_h_max 27
_diffrn_reflns_limit_h_min -27
_diffrn_reflns_limit_k_max 15
_diffrn_reflns_limit_k_min -14
_diffrn_reflns_limit_l_max 18
_diffrn_reflns_limit_l_min -27
_diffrn_reflns_number 33282
_diffrn_reflns_point_group_measured_fraction_full 0.997
_diffrn_reflns_point_group_measured_fraction_max 0.997
_diffrn_reflns_theta_full 25.043
_diffrn_reflns_theta_max 25.043
_diffrn_reflns_theta_min 1.821
_exptl_absorpt_coefficient_mu 22.600
_exptl_absorpt_correction_type empirical
_exptl_crystal_colour Lyons_blue
_exptl_crystal_density_diffrn 3.835
_exptl_crystal_description block
_exptl_crystal_F_000 6680
_exptl_crystal_size_max 0.210
_exptl_crystal_size_mid 0.200
_exptl_crystal_size_min 0.160
_exptl_transmission_factor_max 0.052
_exptl_transmission_factor_min 0.031
_refine_diff_density_max 2.668
_refine_diff_density_min -2.197
_refine_diff_density_rms 0.410
_refine_ls_extinction_method none
_refine_ls_goodness_of_fit_ref 1.008
_refine_ls_hydrogen_treatment constr
_refine_ls_matrix_type full
_refine_ls_number_parameters 946
_refine_ls_number_reflns 11518
_refine_ls_number_restraints 210
_refine_ls_restrained_S_all 0.999
_refine_ls_R_factor_all 0.1084
_refine_ls_R_factor_gt 0.0526
_refine_ls_shift/su_max 0.001
_refine_ls_shift/su_mean 0.000
_refine_ls_structure_factor_coef Fsqd
_refine_ls_weighting_details 'w=1/[\s^2^(Fo^2^)+(0.0205P)^2^] where P=(Fo^2^+2Fc^2^)/3'
_refine_ls_weighting_scheme calc
_refine_ls_wR_factor_gt 0.0848
_refine_ls_wR_factor_ref 0.0992
_reflns_Friedel_coverage 0.000
_reflns_number_gt 6957
_reflns_number_total 11518
_reflns_threshold_expression 'I > 2\s(I)'
_cod_data_source_file c5dt04413h2.cif
_cod_data_source_block shelx_1
_cod_depositor_comments 'Adding full bibliography for 7037670--7037674.cif.'
_cod_original_cell_volume 6516.3(13)
_cod_original_formula_sum 'C36 H34 Cu3 Ge N7 O45.50 W12'
_cod_database_code 7037670
_shelx_shelxl_version_number 2014/7
_shelx_space_group_comment
;
The symmetry employed for this shelxl refinement is uniquely defined
by the following loop, which should always be used as a source of
symmetry information in preference to the above space-group names.
They are only intended as comments.
;
_shelx_estimated_absorpt_t_min 0.088
_shelx_estimated_absorpt_t_max 0.123

loop_
_space_group_symop_operation_xyz
'x, y, z'
'-x, y+1/2, -z+1/2'
'-x, -y, -z'
'x, -y-1/2, z-1/2'

loop_
_atom_site_label
_atom_site_type_symbol
_atom_site_fract_x
_atom_site_fract_y
_atom_site_fract_z
_atom_site_U_iso_or_equiv
_atom_site_adp_type
_atom_site_occupancy
_atom_site_site_symmetry_order
_atom_site_calc_flag
_atom_site_refinement_flags_posn
_atom_site_refinement_flags_adp
_atom_site_refinement_flags_occupancy
W1 W 0.36290(4) 0.09247(6) 0.14501(4) 0.0181(2) Uani 1 1 d . . .
W2 W 0.40760(4) -0.00427(6) 0.28930(4) 0.0194(2) Uani 1 1 d . . .
W3 W 0.19944(4) 0.13477(6) 0.05890(4) 0.0217(2) Uani 1 1 d . . .
W4 W 0.27866(4) 0.30183(6) 0.19494(4) 0.0217(2) Uani 1 1 d . . .
W5 W 0.17162(4) -0.11115(6) 0.08135(4) 0.0221(2) Uani 1 1 d . . .
W6 W 0.22079(4) -0.22312(6) 0.24164(5) 0.0261(2) Uani 1 1 d . . .
W7 W 0.09560(4) 0.07561(6) 0.12478(4) 0.0224(2) Uani 1 1 d . . .
W8 W 0.29342(4) -0.07306(7) 0.36293(4) 0.0259(2) Uani 1 1 d . . .
W9 W 0.17604(4) 0.23930(6) 0.26111(4) 0.0227(2) Uani 1 1 d . . .
W10 W 0.32373(4) 0.20339(7) 0.33945(4) 0.0262(2) Uani 1 1 d . . .
W11 W 0.14518(4) -0.03524(6) 0.28563(4) 0.0233(2) Uani 1 1 d . . .
W12 W 0.33487(4) -0.15531(6) 0.16735(4) 0.0194(2) Uani 1 1 d . . .
Ge1 Ge 0.25117(9) 0.03718(15) 0.21276(10) 0.0146(5) Uani 1 1 d . . .
Cu3 Cu 0.15127(11) -0.27899(18) -0.06972(12) 0.0228(6) Uani 1 1 d . . .
Cu2 Cu 0.07709(11) -0.49604(17) -0.07470(12) 0.0222(6) Uani 1 1 d . . .
Cu1 Cu 0.46100(11) -0.68339(19) 0.12480(12) 0.0249(6) Uani 1 1 d . . .
O40 O 0.4034(5) -0.1274(9) 0.2403(6) 0.017(3) Uani 1 1 d . U .
O39 O 0.1186(6) 0.1493(9) 0.0625(6) 0.024(3) Uani 1 1 d . U .
O41 O 0.2115(5) -0.3704(9) -0.0142(6) 0.016(3) Uani 1 1 d . . .
O38 O 0.2567(5) -0.1321(9) 0.1064(6) 0.019(3) Uani 1 1 d . U .
O37 O 0.2570(6) 0.1598(9) 0.2437(6) 0.020(3) Uani 1 1 d . . .
O36 O 0.4058(5) 0.1451(9) 0.1047(6) 0.018(3) Uani 1 1 d . U .
O35 O 0.3693(5) -0.0485(9) 0.1275(6) 0.018(3) Uani 1 1 d . . .
O34 O 0.2824(5) 0.0995(9) 0.0876(6) 0.017(3) Uani 1 1 d . U .
O33 O 0.3197(5) 0.0036(9) 0.2067(6) 0.022(3) Uani 1 1 d . . .
O32 O 0.3603(6) -0.0714(9) 0.3320(6) 0.025(3) Uani 1 1 d . . .
O31 O 0.2956(6) 0.4191(9) 0.1712(7) 0.029(4) Uani 1 1 d . . .
O30 O 0.4248(5) 0.0695(9) 0.2241(6) 0.023(3) Uani 1 1 d . . .
O43 O 0.0852(5) -0.3505(9) -0.0596(6) 0.023(3) Uani 1 1 d . . .
O29 O 0.1785(6) -0.0022(9) 0.0275(6) 0.021(3) Uani 1 1 d . . .
O42 O 0.1656(5) -0.5255(9) -0.0385(6) 0.017(3) Uani 1 1 d . . .
O28 O 0.2116(5) -0.0572(9) 0.3612(6) 0.019(3) Uani 1 1 d . U .
O27 O 0.1295(6) 0.1856(9) 0.1821(6) 0.022(3) Uani 1 1 d . U .
O26 O 0.3297(6) 0.3043(9) 0.2817(6) 0.028(4) Uani 1 1 d . . .
O25 O 0.2101(6) 0.3370(9) 0.2182(6) 0.022(3) Uani 1 1 d . U .
O24 O 0.4795(6) -0.0203(9) 0.3411(6) 0.025(3) Uani 1 1 d . . .
O23 O 0.3404(5) 0.2145(9) 0.1818(6) 0.023(3) Uani 1 1 d . . .
O22 O 0.2336(6) -0.0494(9) 0.2608(6) 0.023(3) Uani 1 1 d . . .
O21 O 0.0868(6) -0.0413(10) 0.3150(6) 0.027(3) Uani 1 1 d . U .
O20 O 0.2699(6) -0.2086(10) 0.3266(7) 0.036(4) Uani 1 1 d . . .
O19 O 0.0218(6) 0.1024(10) 0.1005(6) 0.030(4) Uani 1 1 d . . .
O18 O 0.2906(6) -0.2093(9) 0.2166(6) 0.024(3) Uani 1 1 d . . .
O17 O 0.0958(6) -0.0513(9) 0.0805(6) 0.023(3) Uani 1 1 d . U .
O16 O 0.1959(5) 0.0329(9) 0.1413(6) 0.019(3) Uani 1 1 d . U .
O1W O 0.4431(6) -0.6607(10) 0.2017(7) 0.034(4) Uani 1 1 d . . .
HW1A H 0.4596 -0.6537 0.2409 0.052 Uiso 1 1 d R U .
HW2A H 0.4077 -0.6847 0.1948 0.052 Uiso 1 1 d R U .
O15 O 0.3827(6) 0.1216(10) 0.3159(6) 0.028(4) Uani 1 1 d . . .
O14 O 0.3684(6) 0.2575(10) 0.4090(6) 0.033(4) Uani 1 1 d . U .
O13 O 0.1935(6) 0.1961(10) -0.0089(6) 0.033(4) Uani 1 1 d . . .
O12 O 0.3291(7) -0.1063(11) 0.4395(7) 0.045(5) Uani 1 1 d . . .
O11 O 0.3598(6) -0.2606(10) 0.1397(7) 0.036(4) Uani 1 1 d . . .
O10 O 0.3008(6) 0.0737(9) 0.3654(6) 0.022(3) Uani 1 1 d . . .
O9 O 0.2086(6) -0.3520(10) 0.2388(7) 0.036(4) Uani 1 1 d . . .
O8 O 0.1525(6) -0.1760(9) 0.2643(6) 0.025(4) Uani 1 1 d . . .
O7 O 0.2465(6) 0.2582(11) 0.3336(7) 0.032(4) Uani 1 1 d . . .
O6 O 0.1767(6) -0.1808(9) 0.1565(7) 0.029(4) Uani 1 1 d . . .
O5 O 0.1050(6) -0.0041(10) 0.1989(6) 0.028(4) Uani 1 1 d . . .
O4 O 0.1243(6) 0.3162(10) 0.2763(7) 0.032(4) Uani 1 1 d . . .
O3 O 0.2256(6) 0.2431(9) 0.1200(6) 0.029(4) Uani 1 1 d . . .
O2 O 0.1629(6) 0.1100(10) 0.2940(6) 0.025(3) Uani 1 1 d . . .
N6 N 0.3818(7) -0.6165(12) 0.0774(7) 0.020(4) Uani 1 1 d . . .
N5 N 0.2121(7) -0.1730(12) -0.0708(8) 0.027(4) Uani 1 1 d . U .
C2 C 0.2106(9) -0.4683(14) -0.0145(9) 0.017(5) Uani 1 1 d . U .
N4 N -0.0129(7) -0.4913(12) -0.0888(8) 0.030(5) Uani 1 1 d . . .
N3 N 0.5309(7) -0.7821(11) 0.1624(8) 0.020(4) Uani 1 1 d . . .
O1 O 0.1446(7) -0.2074(11) 0.0277(7) 0.044(4) Uani 1 1 d . . .
C1 C 0.1297(9) -0.1174(15) -0.1580(10) 0.023(5) Uani 1 1 d . U .
N2 N 0.1001(8) -0.1999(12) -0.1433(8) 0.026(4) Uani 1 1 d . . .
N1 N 0.0579(7) -0.6428(12) -0.0961(9) 0.029(5) Uani 1 1 d . . .
C33 C 0.3694(9) -0.5160(14) 0.0896(9) 0.019(5) Uani 1 1 d . U .
H33A H 0.3997 -0.4794 0.1192 0.023 Uiso 1 1 calc R U .
N10 N 0.4936(8) -0.6868(12) 0.0563(8) 0.031(5) Uani 1 1 d . . .
C31 C 0.5430(9) -0.8290(14) 0.2175(9) 0.020(5) Uani 1 1 d . U .
H31A H 0.5204 -0.8145 0.2432 0.024 Uiso 1 1 calc R U .
C30 C 0.2703(8) -0.5184(13) 0.0174(9) 0.015(4) Uani 1 1 d . U .
C29 C 0.0957(8) -0.7130(13) -0.1015(9) 0.017(5) Uani 1 1 d . . .
H29A H 0.1352 -0.6929 -0.0961 0.021 Uiso 1 1 calc R U .
C34 C 0.1902(9) -0.0986(14) -0.1161(9) 0.020(5) Uani 1 1 d . U .
C28 C 0.3164(9) -0.4678(15) 0.0614(9) 0.025(5) Uani 1 1 d . U .
H28A H 0.3111 -0.4000 0.0719 0.031 Uiso 1 1 calc R U .
C27 C -0.0410(9) -0.5831(14) -0.1015(9) 0.020(5) Uani 1 1 d . U .
C26 C -0.1075(10) -0.4149(18) -0.0927(11) 0.045(7) Uani 1 1 d . . .
H26A H -0.1294 -0.3564 -0.0898 0.054 Uiso 1 1 calc R U .
C25 C 0.0805(9) -0.8166(15) -0.1147(10) 0.029(5) Uani 1 1 d . U .
H25A H 0.1088 -0.8666 -0.1153 0.035 Uiso 1 1 calc R U .
C24 C -0.0008(9) -0.6708(14) -0.1061(10) 0.023(5) Uani 1 1 d . . .
C23 C 0.5652(8) -0.8008(16) 0.1268(10) 0.026(5) Uani 1 1 d . . .
C22 C 0.3366(10) -0.6595(15) 0.0332(10) 0.028(5) Uani 1 1 d . . .
H22A H 0.3440 -0.7247 0.0203 0.033 Uiso 1 1 calc R U .
C21 C 0.2806(9) -0.6203(14) 0.0040(9) 0.024(5) Uani 1 1 d . U .
H21A H 0.2502 -0.6597 -0.0237 0.028 Uiso 1 1 calc R U .
C20 C 0.0431(9) -0.2208(15) -0.1771(10) 0.027(5) Uani 1 1 d . . .
H20A H 0.0233 -0.2760 -0.1663 0.032 Uiso 1 1 calc R U .
C38 C 0.2795(11) 0.0041(18) -0.0721(11) 0.041(6) Uani 1 1 d . U .
H38A H 0.3013 0.0645 -0.0708 0.049 Uiso 1 1 calc R U .
C19 C 0.5900(11) -0.8996(18) 0.2354(12) 0.050(7) Uani 1 1 d . U .
H19A H 0.5971 -0.9350 0.2727 0.060 Uiso 1 1 calc R U .
C18 C -0.0452(10) -0.4074(17) -0.0839(11) 0.042(7) Uani 1 1 d . . .
H18A H -0.0259 -0.3438 -0.0746 0.050 Uiso 1 1 calc R U .
C17 C 0.4717(10) -0.6308(15) 0.0011(10) 0.032(6) Uani 1 1 d . U .
H17A H 0.4384 -0.5878 -0.0053 0.038 Uiso 1 1 calc R U .
C16 C -0.1033(10) -0.5934(17) -0.1097(10) 0.037(6) Uani 1 1 d . U .
H16A H -0.1223 -0.6573 -0.1179 0.044 Uiso 1 1 calc R U .
C15 C 0.0126(10) -0.1603(16) -0.2290(10) 0.033(6) Uani 1 1 d . U .
H15A H -0.0270 -0.1759 -0.2535 0.039 Uiso 1 1 calc R U .
C14 C 0.5417(10) -0.7470(16) 0.0640(12) 0.037(6) Uani 1 1 d . . .
C13 C 0.0970(11) -0.0581(17) -0.2109(10) 0.040(6) Uani 1 1 d . . .
H13A H 0.1152 -0.0024 -0.2233 0.048 Uiso 1 1 calc R U .
C12 C 0.6140(10) -0.8669(16) 0.1446(11) 0.035(6) Uani 1 1 d . U .
H12A H 0.6380 -0.8758 0.1196 0.042 Uiso 1 1 calc R U .
C11 C -0.1349(10) -0.5067(16) -0.1053(10) 0.035(6) Uani 1 1 d . . .
H11A H -0.1760 -0.5117 -0.1112 0.042 Uiso 1 1 calc R U .
C10 C -0.0203(10) -0.7681(16) -0.1204(12) 0.049(8) Uani 1 1 d . . .
H10A H -0.0602 -0.7864 -0.1257 0.059 Uiso 1 1 calc R U .
C9 C 0.0403(11) -0.0829(18) -0.2425(12) 0.045(6) Uani 1 1 d . U .
H9A H 0.0192 -0.0420 -0.2763 0.054 Uiso 1 1 calc R U .
C8 C 0.6267(12) -0.920(2) 0.2003(13) 0.062(8) Uani 1 1 d . U .
H8A H 0.6585 -0.9669 0.2135 0.074 Uiso 1 1 calc R U .
C37 C 0.2656(9) -0.1577(15) -0.0303(10) 0.026(5) Uani 1 1 d . U .
H37A H 0.2815 -0.2097 -0.0012 0.031 Uiso 1 1 calc R U .
C36 C 0.3004(9) -0.0732(15) -0.0265(10) 0.026(5) Uani 1 1 d . . .
H36A H 0.3373 -0.0662 0.0055 0.031 Uiso 1 1 calc R U .
C7 C 0.5480(14) -0.701(2) -0.0334(15) 0.069(9) Uani 1 1 d . . .
H7A H 0.5659 -0.7059 -0.0641 0.083 Uiso 1 1 calc R U .
C6 C 0.0198(11) -0.8385(19) -0.1270(11) 0.050(7) Uani 1 1 d . U .
H6A H 0.0060 -0.9045 -0.1403 0.059 Uiso 1 1 calc R U .
C35 C 0.2238(11) -0.0150(17) -0.1198(11) 0.047(7) Uani 1 1 d . . .
H35A H 0.2101 0.0296 -0.1536 0.056 Uiso 1 1 calc R U .
C5 C 0.4985(11) -0.6376(18) -0.0441(12) 0.048(7) Uani 1 1 d . U .
H5A H 0.4834 -0.6003 -0.0810 0.058 Uiso 1 1 calc R U .
C4 C 0.5726(11) -0.758(2) 0.0211(13) 0.053(8) Uani 1 1 d . . .
H4A H 0.6067 -0.7992 0.0285 0.064 Uiso 1 1 calc R U .
O2W O 0.4978(10) -0.642(2) 0.3248(10) 0.135(10) Uani 1 1 d . . .
O3W O 0.4387(18) 0.442(3) 0.4911(19) 0.086(13) Uani 0.5 1 d . U P

loop_
_atom_site_aniso_label
_atom_site_aniso_U_11
_atom_site_aniso_U_22
_atom_site_aniso_U_33
_atom_site_aniso_U_23
_atom_site_aniso_U_13
_atom_site_aniso_U_12
W1 0.0168(5) 0.0205(5) 0.0173(5) 0.0003(4) 0.0062(4) -0.0012(4)
W2 0.0160(5) 0.0248(5) 0.0152(5) -0.0019(4) 0.0024(4) 0.0043(4)
W3 0.0185(5) 0.0269(5) 0.0165(6) 0.0043(4) 0.0015(4) -0.0023(4)
W4 0.0210(5) 0.0165(4) 0.0283(6) 0.0003(4) 0.0092(4) -0.0013(4)
W5 0.0209(5) 0.0226(5) 0.0223(6) -0.0090(4) 0.0066(4) -0.0059(4)
W6 0.0377(6) 0.0163(5) 0.0319(6) 0.0021(4) 0.0216(5) 0.0000(4)
W7 0.0158(5) 0.0261(5) 0.0244(6) -0.0013(4) 0.0054(4) 0.0001(4)
W8 0.0330(6) 0.0307(5) 0.0167(6) 0.0064(4) 0.0121(4) 0.0106(4)
W9 0.0253(5) 0.0180(5) 0.0275(6) -0.0026(4) 0.0126(4) 0.0033(4)
W10 0.0275(5) 0.0266(5) 0.0193(6) -0.0088(4) 0.0011(4) 0.0058(4)
W11 0.0257(5) 0.0213(5) 0.0288(6) 0.0039(4) 0.0171(4) 0.0024(4)
W12 0.0209(5) 0.0175(4) 0.0211(6) -0.0046(4) 0.0087(4) -0.0001(4)
Ge1 0.0150(12) 0.0158(10) 0.0128(13) 0.0002(9) 0.0045(9) 0.0011(9)
Cu3 0.0185(14) 0.0186(14) 0.0275(17) 0.0022(11) 0.0027(12) -0.0007(11)
Cu2 0.0161(14) 0.0174(13) 0.0319(17) -0.0023(11) 0.0063(12) -0.0039(11)
Cu1 0.0183(15) 0.0335(16) 0.0206(18) 0.0046(12) 0.0035(12) 0.0040(12)
O40 0.017(3) 0.018(3) 0.017(3) -0.0002(10) 0.0060(14) 0.0005(10)
O39 0.024(3) 0.024(3) 0.024(3) 0.0004(10) 0.0077(15) 0.0000(10)
O41 0.018(8) 0.012(7) 0.020(9) -0.009(6) 0.008(6) 0.000(6)
O38 0.019(3) 0.019(3) 0.019(3) -0.0004(10) 0.0062(14) -0.0001(10)
O37 0.023(8) 0.011(7) 0.024(9) 0.003(6) 0.006(7) 0.009(6)
O36 0.019(4) 0.020(4) 0.019(4) 0.001(2) 0.008(2) 0.000(2)
O35 0.008(7) 0.034(8) 0.011(8) -0.001(6) 0.001(6) 0.001(6)
O34 0.017(3) 0.018(3) 0.017(3) 0.0000(10) 0.0060(14) -0.0004(10)
O33 0.015(8) 0.018(7) 0.033(10) 0.008(6) 0.009(7) 0.000(6)
O32 0.032(9) 0.016(7) 0.032(10) 0.004(6) 0.018(7) 0.002(6)
O31 0.026(9) 0.014(7) 0.056(11) -0.002(7) 0.026(8) -0.004(6)
O30 0.006(7) 0.020(8) 0.041(10) 0.002(6) 0.007(7) 0.004(6)
O43 0.013(8) 0.021(7) 0.034(10) -0.016(6) 0.006(7) -0.006(6)
O29 0.021(8) 0.016(7) 0.021(9) 0.001(6) 0.000(6) -0.003(6)
O42 0.011(7) 0.018(7) 0.023(9) 0.003(6) 0.008(6) 0.003(6)
O28 0.019(3) 0.019(3) 0.019(3) 0.0000(10) 0.0063(14) 0.0004(10)
O27 0.022(3) 0.021(3) 0.022(3) 0.0003(10) 0.0071(14) 0.0003(10)
O26 0.029(9) 0.021(8) 0.029(10) 0.005(6) 0.001(7) -0.015(6)
O25 0.022(3) 0.022(3) 0.022(3) 0.0002(10) 0.0073(15) 0.0002(10)
O24 0.015(8) 0.024(8) 0.033(10) -0.003(7) 0.003(7) 0.010(6)
O23 0.019(8) 0.017(7) 0.033(10) 0.000(6) 0.010(7) -0.013(6)
O22 0.031(9) 0.017(7) 0.026(9) 0.014(6) 0.015(7) 0.000(6)
O21 0.028(4) 0.027(4) 0.028(4) -0.001(2) 0.011(2) 0.002(2)
O20 0.044(10) 0.030(9) 0.045(11) 0.021(7) 0.029(9) 0.020(7)
O19 0.020(8) 0.042(9) 0.021(10) -0.001(7) -0.002(7) 0.001(7)
O18 0.019(8) 0.026(8) 0.028(10) 0.003(6) 0.007(7) 0.000(6)
O17 0.023(3) 0.023(3) 0.023(3) 0.0002(10) 0.0078(15) 0.0001(10)
O16 0.019(3) 0.019(3) 0.019(3) -0.0004(10) 0.0064(14) 0.0001(10)
O1W 0.034(10) 0.038(9) 0.033(11) -0.016(7) 0.013(8) -0.008(7)
O15 0.013(8) 0.032(9) 0.028(10) -0.004(7) -0.006(7) 0.003(6)
O14 0.032(4) 0.032(4) 0.033(4) 0.000(2) 0.009(2) 0.000(2)
O13 0.040(10) 0.038(9) 0.014(9) 0.009(7) 0.001(7) -0.005(7)
O12 0.056(11) 0.060(11) 0.029(11) 0.027(8) 0.026(9) 0.032(9)
O11 0.031(9) 0.021(8) 0.056(12) -0.010(7) 0.014(8) -0.004(7)
O10 0.041(9) 0.014(7) 0.012(9) 0.000(6) 0.008(7) 0.004(6)
O9 0.040(10) 0.031(9) 0.042(11) -0.001(7) 0.021(8) 0.001(7)
O8 0.031(9) 0.016(8) 0.031(10) 0.004(6) 0.016(7) 0.003(6)
O7 0.007(8) 0.049(10) 0.037(10) -0.003(8) 0.004(7) 0.007(7)
O6 0.024(9) 0.012(7) 0.060(12) -0.004(7) 0.025(8) -0.003(6)
O5 0.023(9) 0.025(8) 0.037(10) 0.005(7) 0.012(7) 0.001(6)
O4 0.026(9) 0.029(9) 0.047(11) -0.011(7) 0.020(8) 0.001(7)
O3 0.035(9) 0.022(8) 0.034(10) 0.003(7) 0.018(8) 0.004(7)
O2 0.032(9) 0.031(8) 0.013(9) -0.008(6) 0.009(7) 0.002(7)
N6 0.015(10) 0.034(11) 0.014(11) 0.002(8) 0.008(8) 0.002(8)
N5 0.027(4) 0.027(4) 0.027(4) -0.0001(10) 0.0091(17) -0.0002(10)
C2 0.018(5) 0.018(5) 0.017(5) -0.0002(10) 0.0060(18) 0.0000(10)
N4 0.019(11) 0.027(10) 0.045(13) 0.006(9) 0.012(9) 0.008(8)
N3 0.017(10) 0.018(9) 0.025(12) -0.005(8) 0.006(8) -0.003(7)
O1 0.057(12) 0.046(10) 0.033(11) -0.026(8) 0.019(9) -0.017(8)
C1 0.023(5) 0.023(5) 0.023(5) -0.0001(10) 0.0076(19) 0.0003(10)
N2 0.032(12) 0.026(10) 0.024(12) -0.012(8) 0.013(9) 0.005(8)
N1 0.011(9) 0.016(9) 0.065(15) 0.003(9) 0.021(10) 0.001(8)
C33 0.019(5) 0.019(5) 0.019(5) -0.0003(10) 0.0063(18) 0.0003(10)
N10 0.029(12) 0.025(10) 0.031(13) 0.007(8) -0.001(9) -0.010(9)
C31 0.020(5) 0.020(5) 0.020(5) 0.0002(10) 0.0067(19) 0.0000(10)
C30 0.015(4) 0.015(4) 0.015(4) 0.0000(10) 0.0051(18) -0.0002(10)
C29 0.012(11) 0.016(11) 0.023(13) 0.006(9) 0.005(9) 0.003(8)
C34 0.020(5) 0.020(5) 0.020(5) 0.0001(10) 0.0068(18) 0.0000(10)
C28 0.025(5) 0.025(5) 0.025(5) -0.0001(10) 0.0085(19) 0.0000(10)
C27 0.020(5) 0.020(5) 0.020(5) 0.0002(10) 0.0067(18) -0.0002(10)
C26 0.020(14) 0.042(16) 0.07(2) 0.007(14) 0.015(13) 0.020(12)
C25 0.030(5) 0.029(5) 0.029(5) -0.0002(10) 0.010(2) 0.0000(10)
C24 0.030(13) 0.014(11) 0.029(15) 0.008(9) 0.016(11) -0.002(9)
C23 0.004(11) 0.039(14) 0.031(16) 0.004(11) 0.002(10) 0.001(9)
C22 0.035(14) 0.025(12) 0.023(15) 0.008(10) 0.010(12) 0.017(11)
C21 0.024(5) 0.024(5) 0.023(5) 0.0000(10) 0.0079(19) 0.0000(10)
C20 0.029(14) 0.021(12) 0.025(15) 0.003(10) 0.002(11) -0.004(10)
C38 0.041(6) 0.041(6) 0.041(6) 0.0000(10) 0.014(2) 0.0000(10)
C19 0.050(7) 0.050(7) 0.050(7) 0.0000(10) 0.017(2) 0.0000(10)
C18 0.025(14) 0.035(14) 0.058(19) 0.000(12) 0.005(13) 0.024(11)
C17 0.032(6) 0.032(6) 0.032(6) 0.0003(10) 0.011(2) 0.0001(10)
C16 0.036(6) 0.037(6) 0.037(6) 0.0001(10) 0.012(2) 0.0000(10)
C15 0.032(6) 0.033(6) 0.032(6) -0.0001(10) 0.011(2) 0.0003(10)
C14 0.026(14) 0.028(13) 0.06(2) -0.009(12) 0.022(14) -0.005(11)
C13 0.054(18) 0.040(15) 0.020(15) 0.014(11) 0.005(12) -0.010(12)
C12 0.035(6) 0.035(6) 0.035(6) 0.0002(10) 0.012(2) 0.0001(10)
C11 0.029(14) 0.030(14) 0.051(18) -0.001(12) 0.021(13) -0.002(11)
C10 0.040(16) 0.028(14) 0.10(2) -0.016(14) 0.051(16) -0.015(12)
C9 0.045(6) 0.045(6) 0.045(6) 0.0000(10) 0.015(2) 0.0001(10)
C8 0.062(8) 0.062(8) 0.062(8) 0.0000(10) 0.021(3) 0.0001(10)
C37 0.026(5) 0.026(5) 0.026(5) -0.0001(10) 0.009(2) 0.0001(10)
C36 0.017(12) 0.031(13) 0.028(15) -0.021(10) 0.006(10) -0.006(10)
C7 0.09(3) 0.06(2) 0.08(3) -0.022(18) 0.06(2) -0.008(18)
C6 0.049(7) 0.049(7) 0.050(7) -0.0002(10) 0.016(2) -0.0001(10)
C35 0.062(19) 0.032(14) 0.043(18) 0.019(12) 0.014(15) 0.000(13)
C5 0.048(7) 0.048(7) 0.048(7) 0.0001(10) 0.016(2) -0.0001(10)
C4 0.033(16) 0.09(2) 0.04(2) -0.027(17) 0.024(15) -0.019(15)
O2W 0.088(19) 0.27(3) 0.049(17) 0.016(18) 0.024(14) 0.028(19)
O3W 0.086(13) 0.086(13) 0.086(13) 0.000(2) 0.029(5) 0.000(2)

loop_
_atom_type_symbol
_atom_type_description
_atom_type_scat_dispersion_real
_atom_type_scat_dispersion_imag
_atom_type_scat_source
C C 0.0033 0.0016 'International Tables Vol C Tables 4.2.6.8 and 6.1.1.4'
H H 0.0000 0.0000 'International Tables Vol C Tables 4.2.6.8 and 6.1.1.4'
N N 0.0061 0.0033 'International Tables Vol C Tables 4.2.6.8 and 6.1.1.4'
O O 0.0106 0.0060 'International Tables Vol C Tables 4.2.6.8 and 6.1.1.4'
Cu Cu 0.3201 1.2651 'International Tables Vol C Tables 4.2.6.8 and 6.1.1.4'
Ge Ge 0.1547 1.8001 'International Tables Vol C Tables 4.2.6.8 and 6.1.1.4'
W W -0.8490 6.8722 'International Tables Vol C Tables 4.2.6.8 and 6.1.1.4'

loop_
_geom_angle_atom_site_label_1
_geom_angle_atom_site_label_2
_geom_angle_atom_site_label_3
_geom_angle
O36 W1 O35 99.8(5)
O36 W1 O34 103.6(5)
O35 W1 O34 91.8(5)
O36 W1 O30 99.9(5)
O35 W1 O30 87.7(5)
O34 W1 O30 156.2(5)
O36 W1 O23 101.4(5)
O35 W1 O23 158.7(5)
O34 W1 O23 84.8(5)
O30 W1 O23 87.1(5)
O36 W1 O33 170.0(5)
O35 W1 O33 74.1(5)
O34 W1 O33 84.7(5)
O30 W1 O33 72.3(5)
O23 W1 O33 84.6(5)
O24 W2 O15 102.7(6)
O24 W2 O32 101.4(6)
O15 W2 O32 86.4(5)
O24 W2 O30 100.4(6)
O15 W2 O30 89.1(5)
O32 W2 O30 158.2(5)
O24 W2 O40 98.4(5)
O15 W2 O40 158.9(5)
O32 W2 O40 89.4(5)
O30 W2 O40 87.1(5)
O24 W2 O33 168.7(5)
O15 W2 O33 86.3(5)
O32 W2 O33 85.6(5)
O30 W2 O33 72.8(5)
O40 W2 O33 72.7(5)
O13 W3 O34 100.9(6)
O13 W3 O29 99.3(6)
O34 W3 O29 90.5(5)
O13 W3 O3 103.0(6)
O34 W3 O3 83.4(5)
O29 W3 O3 157.6(5)
O13 W3 O39 102.0(6)
O34 W3 O39 156.8(5)
O29 W3 O39 88.5(5)
O3 W3 O39 88.7(5)
O13 W3 O16 170.7(6)
O34 W3 O16 83.9(5)
O29 W3 O16 72.5(5)
O3 W3 O16 85.4(5)
O39 W3 O16 73.7(5)
O31 W4 O3 103.0(6)
O31 W4 O25 100.5(5)
O3 W4 O25 89.3(5)
O31 W4 O23 102.0(5)
O3 W4 O23 85.6(5)
O25 W4 O23 157.5(5)
O31 W4 O26 100.3(6)
O3 W4 O26 156.4(5)
O25 W4 O26 90.1(6)
O23 W4 O26 86.0(6)
O31 W4 O37 169.3(6)
O3 W4 O37 85.9(5)
O25 W4 O37 73.4(5)
O23 W4 O37 84.4(4)
O26 W4 O37 71.3(5)
O1 W5 O38 102.1(6)
O1 W5 O6 101.1(6)
O38 W5 O6 85.4(5)
O1 W5 O29 99.9(6)
O38 W5 O29 89.6(5)
O6 W5 O29 159.0(5)
O1 W5 O17 99.7(6)
O38 W5 O17 158.2(5)
O6 W5 O17 88.8(5)
O29 W5 O17 88.3(5)
O1 W5 O16 170.6(6)
O38 W5 O16 84.9(5)
O6 W5 O16 85.5(5)
O29 W5 O16 73.7(5)
O17 W5 O16 73.7(5)
O9 W6 O20 100.0(6)
O9 W6 O18 103.4(6)
O20 W6 O18 90.5(6)
O9 W6 O8 100.3(6)
O20 W6 O8 88.2(6)
O18 W6 O8 156.2(5)
O9 W6 O6 102.3(6)
O20 W6 O6 157.6(5)
O18 W6 O6 84.1(5)
O8 W6 O6 88.1(5)
O9 W6 O22 170.4(6)
O20 W6 O22 73.3(5)
O18 W6 O22 83.9(5)
O8 W6 O22 72.9(5)
O6 W6 O22 84.5(5)
O19 W7 O27 102.6(6)
O19 W7 O5 101.8(6)
O27 W7 O5 84.4(5)
O19 W7 O39 99.6(6)
O27 W7 O39 88.8(5)
O5 W7 O39 158.5(5)
O19 W7 O17 100.9(6)
O27 W7 O17 156.5(5)
O5 W7 O17 88.8(5)
O39 W7 O17 89.3(5)
O19 W7 O16 170.5(5)
O27 W7 O16 84.3(5)
O5 W7 O16 85.2(5)
O39 W7 O16 73.8(5)
O17 W7 O16 72.6(5)
O12 W8 O10 102.2(6)
O12 W8 O28 101.0(6)
O10 W8 O28 88.5(5)
O12 W8 O32 101.3(6)
O10 W8 O32 85.6(5)
O28 W8 O32 157.6(6)
O12 W8 O20 100.2(7)
O10 W8 O20 157.5(6)
O28 W8 O20 87.1(5)
O32 W8 O20 90.1(5)
O12 W8 O22 170.2(6)
O10 W8 O22 85.2(5)
O28 W8 O22 72.5(5)
O32 W8 O22 85.5(5)
O20 W8 O22 72.5(5)
O4 W9 O27 100.8(6)
O4 W9 O2 102.6(6)
O27 W9 O2 86.1(5)
O4 W9 O7 102.5(6)
O27 W9 O7 156.7(5)
O2 W9 O7 88.8(6)
O4 W9 O25 99.3(6)
O27 W9 O25 87.9(5)
O2 W9 O25 158.0(5)
O7 W9 O25 88.3(6)
O4 W9 O37 170.0(5)
O27 W9 O37 85.2(5)
O2 W9 O37 85.7(5)
O7 W9 O37 71.7(5)
O25 W9 O37 72.7(5)
O14 W10 O26 101.2(6)
O14 W10 O7 100.5(6)
O26 W10 O7 89.0(6)
O14 W10 O10 102.7(6)
O26 W10 O10 156.0(5)
O7 W10 O10 89.5(6)
O14 W10 O15 101.9(6)
O26 W10 O15 87.8(6)
O7 W10 O15 157.6(6)
O10 W10 O15 84.5(5)
O14 W10 O37 170.0(5)
O26 W10 O37 72.2(5)
O7 W10 O37 72.4(5)
O10 W10 O37 84.6(5)
O15 W10 O37 85.6(5)
O21 W11 O8 102.0(6)
O21 W11 O28 99.0(6)
O8 W11 O28 88.3(5)
O21 W11 O2 100.3(6)
O8 W11 O2 157.7(5)
O28 W11 O2 88.5(5)
O21 W11 O5 103.4(6)
O8 W11 O5 89.7(5)
O28 W11 O5 157.5(5)
O2 W11 O5 84.9(5)
O21 W11 O22 169.0(5)
O8 W11 O22 72.5(5)
O28 W11 O22 71.7(5)
O2 W11 O22 85.5(5)
O5 W11 O22 86.3(5)
O11 W12 O18 104.3(6)
O11 W12 O38 102.9(6)
O18 W12 O38 84.7(5)
O11 W12 O40 100.5(6)
O18 W12 O40 91.2(5)
O38 W12 O40 156.5(5)
O11 W12 O35 98.7(6)
O18 W12 O35 157.0(5)
O38 W12 O35 89.7(5)
O40 W12 O35 85.1(5)
O11 W12 O33 168.3(5)
O18 W12 O33 85.1(5)
O38 W12 O33 84.7(5)
O40 W12 O33 71.9(5)
O35 W12 O33 72.1(4)
O16 Ge1 O22 108.7(6)
O16 Ge1 O33 110.2(6)
O22 Ge1 O33 108.5(6)
O16 Ge1 O37 110.5(6)
O22 Ge1 O37 110.3(6)
O33 Ge1 O37 108.6(6)
O43 Cu3 O41 93.8(5)
O43 Cu3 N5 164.7(6)
O41 Cu3 N5 93.6(6)
O43 Cu3 N2 94.0(6)
O41 Cu3 N2 164.1(6)
N5 Cu3 N2 82.2(7)
O43 Cu2 N1 172.8(6)
O43 Cu2 O42 95.1(5)
N1 Cu2 O42 92.0(6)
O43 Cu2 N4 91.9(6)
N1 Cu2 N4 81.5(6)
O42 Cu2 N4 162.6(6)
O1W Cu1 N10 167.7(6)
O1W Cu1 N6 88.9(6)
N10 Cu1 N6 96.8(7)
O1W Cu1 N3 95.8(6)
N10 Cu1 N3 81.2(7)
N6 Cu1 N3 166.2(6)
W12 O40 W2 121.5(6)
W3 O39 W7 120.1(7)
C2 O41 Cu3 126.7(12)
W5 O38 W12 153.1(7)
Ge1 O37 W10 123.5(6)
Ge1 O37 W4 122.9(6)
W10 O37 W4 94.1(4)
Ge1 O37 W9 121.7(6)
W10 O37 W9 93.6(4)
W4 O37 W9 93.0(4)
W1 O35 W12 120.6(6)
W3 O34 W1 156.5(7)
Ge1 O33 W2 123.8(7)
Ge1 O33 W1 122.6(6)
W2 O33 W1 93.8(4)
Ge1 O33 W12 121.7(6)
W2 O33 W12 93.8(4)
W1 O33 W12 93.1(4)
W2 O32 W8 151.0(7)
W2 O30 W1 121.1(6)
Cu3 O43 Cu2 120.0(6)
W5 O29 W3 120.8(7)
C2 O42 Cu2 132.2(12)
W8 O28 W11 122.7(6)
W9 O27 W7 153.5(7)
W10 O26 W4 122.3(6)
W4 O25 W9 120.9(6)
W4 O23 W1 150.1(7)
Ge1 O22 W6 124.6(7)
Ge1 O22 W8 122.6(7)
W6 O22 W8 93.3(4)
Ge1 O22 W11 121.8(6)
W6 O22 W11 93.1(4)
W8 O22 W11 93.1(4)
W6 O20 W8 120.8(7)
W12 O18 W6 154.4(7)
W5 O17 W7 120.0(6)
Ge1 O16 W5 123.8(6)
Ge1 O16 W7 123.4(6)
W5 O16 W7 93.6(4)
Ge1 O16 W3 122.1(6)
W5 O16 W3 93.0(4)
W7 O16 W3 92.4(4)
W2 O15 W10 151.1(7)
W8 O10 W10 153.7(7)
W11 O8 W6 121.4(6)
W10 O7 W9 122.3(7)
W5 O6 W6 151.9(7)
W11 O5 W7 152.2(7)
W4 O3 W3 153.4(7)
W9 O2 W11 151.8(7)
C22 N6 C33 112.6(17)
C22 N6 Cu1 126.2(14)
C33 N6 Cu1 121.2(13)
C37 N5 C34 116.9(17)
C37 N5 Cu3 128.5(15)
C34 N5 Cu3 113.9(13)
O42 C2 O41 127.2(18)
O42 C2 C30 117.9(16)
O41 C2 C30 115.0(16)
C27 N4 C18 119.1(18)
C27 N4 Cu2 114.5(13)
C18 N4 Cu2 126.4(15)
C31 N3 C23 120.3(18)
C31 N3 Cu1 124.9(13)
C23 N3 Cu1 114.9(14)
N2 C1 C13 117.0(19)
N2 C1 C34 115.8(18)
C13 C1 C34 127.2(19)
C20 N2 C1 120.6(18)
C20 N2 Cu3 126.1(14)
C1 N2 Cu3 113.3(14)
C29 N1 C24 118.4(17)
C29 N1 Cu2 126.2(13)
C24 N1 Cu2 115.4(12)
C28 C33 N6 124.4(19)
C14 N10 C17 117.7(19)
C14 N10 Cu1 116.5(15)
C17 N10 Cu1 125.8(15)
N3 C31 C19 118.3(19)
C28 C30 C21 117.6(18)
C28 C30 C2 121.9(17)
C21 C30 C2 120.6(17)
N1 C29 C25 124.1(18)
C35 C34 N5 122(2)
C35 C34 C1 124(2)
N5 C34 C1 114.5(17)
C33 C28 C30 120.1(19)
N4 C27 C16 121.3(18)
N4 C27 C24 114.5(17)
C16 C27 C24 124.2(18)
C11 C26 C18 119(2)
C6 C25 C29 114(2)
C10 C24 N1 122.1(18)
C10 C24 C27 123.9(19)
N1 C24 C27 114.0(16)
N3 C23 C12 123(2)
N3 C23 C14 112.7(18)
C12 C23 C14 124(2)
N6 C22 C21 128(2)
C22 C21 C30 117.2(19)
N2 C20 C15 120.3(19)
C36 C38 C35 116(2)
C8 C19 C31 123(3)
N4 C18 C26 121(2)
C5 C17 N10 121(2)
C11 C16 C27 118(2)
C9 C15 C20 119(2)
N10 C14 C4 125(2)
N10 C14 C23 114.6(19)
C4 C14 C23 120(2)
C9 C13 C1 119(2)
C23 C12 C8 119(2)
C26 C11 C16 121(2)
C24 C10 C6 118(2)
C15 C9 C13 124(3)
C19 C8 C12 117(3)
N5 C37 C36 126(2)
C37 C36 C38 119(2)
C5 C7 C4 123(3)
C10 C6 C25 123(2)
C34 C35 C38 120(2)
C7 C5 C17 118(3)
C7 C4 C14 114(3)

loop_
_geom_bond_atom_site_label_1
_geom_bond_atom_site_label_2
_geom_bond_distance
W1 O36 1.713(11)
W1 O35 1.888(12)
W1 O34 1.902(12)
W1 O30 1.920(13)
W1 O23 1.944(12)
W1 O33 2.297(12)
W2 O24 1.714(13)
W2 O15 1.899(12)
W2 O32 1.911(12)
W2 O30 1.919(13)
W2 O40 1.932(12)
W2 O33 2.279(13)
W3 O13 1.700(13)
W3 O34 1.886(12)
W3 O29 1.916(12)
W3 O3 1.927(13)
W3 O39 1.931(12)
W3 O16 2.319(12)
W4 O31 1.705(12)
W4 O3 1.902(14)
W4 O25 1.907(12)
W4 O23 1.937(12)
W4 O26 1.937(13)
W4 O37 2.293(12)
W5 O1 1.712(13)
W5 O38 1.898(12)
W5 O6 1.904(14)
W5 O29 1.913(12)
W5 O17 1.931(12)
W5 O16 2.271(12)
W6 O9 1.694(13)
W6 O20 1.900(15)
W6 O18 1.912(12)
W6 O8 1.936(12)
W6 O6 1.946(15)
W6 O22 2.295(12)
W7 O19 1.664(13)
W7 O27 1.917(12)
W7 O5 1.928(13)
W7 O39 1.932(12)
W7 O17 1.931(12)
W7 O16 2.317(12)
W8 O12 1.718(14)
W8 O10 1.911(12)
W8 O28 1.914(12)
W8 O32 1.920(12)
W8 O20 1.942(14)
W8 O22 2.299(13)
W9 O4 1.692(12)
W9 O27 1.896(13)
W9 O2 1.904(13)
W9 O7 1.919(13)
W9 O25 1.928(12)
W9 O37 2.307(12)
W10 O14 1.727(14)
W10 O26 1.893(12)
W10 O7 1.905(12)
W10 O10 1.918(12)
W10 O15 1.954(13)
W10 O37 2.289(13)
W11 O21 1.711(12)
W11 O8 1.912(12)
W11 O28 1.915(13)
W11 O2 1.924(13)
W11 O5 1.926(14)
W11 O22 2.329(12)
W12 O11 1.688(13)
W12 O18 1.897(12)
W12 O38 1.915(12)
W12 O40 1.918(12)
W12 O35 1.971(12)
W12 O33 2.322(12)
Ge1 O16 1.708(13)
Ge1 O22 1.711(11)
Ge1 O33 1.712(12)
Ge1 O37 1.726(12)
Cu3 O43 1.883(12)
Cu3 O41 1.949(12)
Cu3 N5 1.985(16)
Cu3 N2 1.989(17)
Cu2 O43 1.916(12)
Cu2 N1 1.979(16)
Cu2 O42 1.993(12)
Cu2 N4 2.024(16)
Cu1 O1W 1.955(13)
Cu1 N10 1.954(18)
Cu1 N6 2.004(16)
Cu1 N3 2.028(15)
O41 C2 1.27(2)
O42 C2 1.26(2)
N6 C22 1.32(2)
N6 C33 1.38(2)
N5 C37 1.30(2)
N5 C34 1.38(2)
C2 C30 1.49(2)
N4 C27 1.34(2)
N4 C18 1.35(2)
N3 C31 1.34(2)
N3 C23 1.34(2)
C1 N2 1.38(2)
C1 C13 1.42(3)
C1 C34 1.44(3)
N2 C20 1.33(2)
N1 C29 1.30(2)
N1 C24 1.37(2)
C33 C28 1.34(2)
N10 C14 1.33(2)
N10 C17 1.39(2)
C31 C19 1.38(3)
C30 C28 1.37(3)
C30 C21 1.40(2)
C29 C25 1.40(2)
C34 C35 1.36(3)
C27 C16 1.41(3)
C27 C24 1.50(2)
C26 C11 1.34(3)
C26 C18 1.41(3)
C25 C6 1.38(3)
C24 C10 1.34(3)
C23 C12 1.38(3)
C23 C14 1.52(3)
C22 C21 1.35(3)
C20 C15 1.40(3)
C38 C36 1.41(3)
C38 C35 1.41(3)
C19 C8 1.38(3)
C17 C5 1.38(3)
C16 C11 1.37(3)
C15 C9 1.29(3)
C14 C4 1.40(3)
C13 C9 1.32(3)
C12 C8 1.39(3)
C10 C6 1.35(3)
C37 C36 1.35(2)
C7 C5 1.37(3)
C7 C4 1.39(4)
